data_4081673
loop_
_publ_author_name
'Rong, Weifeng'
'Cheng, Jianhua'
'Mou, Zehuai'
'Xie, Hongyan'
'Cui, Dongmei'

_publ_section_title
;
 Facile Preparation of a Scandium Terminal Imido Complex Supported by a
 Phosphazene Ligand
;
_journal_issue 19
_journal_name_full Organometallics
_journal_page_first 5523
_journal_paper_doi 10.1021/om400803q
_journal_volume 32
_journal_year 2013
_chemical_formula_sum 'C76 H83 N8 P2 Sc'
_chemical_formula_weight 1215.40
_chemical_name_systematic
; 
 ? 
;
_space_group_IT_number 14
_symmetry_cell_setting monoclinic
_symmetry_space_group_name_Hall '-P 2ybc'
_symmetry_space_group_name_H-M 'P 1 21/c 1'
_atom_sites_solution_hydrogens geom
_atom_sites_solution_primary direct
_atom_sites_solution_secondary difmap
_audit_creation_method SHELXL-97
_cell_angle_alpha 90.00
_cell_angle_beta 97.053(2)
_cell_angle_gamma 90.00
_cell_formula_units_Z 4
_cell_length_a 13.9704(13)
_cell_length_b 18.0085(17)
_cell_length_c 26.947(3)
_cell_measurement_temperature 273(2)
_cell_volume 6728.2(12)
_computing_cell_refinement 'Bruker SMART'
_computing_data_collection 'Bruker SMART'
_computing_data_reduction 'Bruker SAINT'
_computing_molecular_graphics 'Bruker SHELXTL'
_computing_publication_material 'Bruker SHELXTL'
_computing_structure_refinement 'SHELXL-97 (Sheldrick, 1997)'
_computing_structure_solution 'SHELXS-97 (Sheldrick, 1990)'
_diffrn_ambient_temperature 273(2)
_diffrn_measured_fraction_theta_full 0.987
_diffrn_measured_fraction_theta_max 0.987
_diffrn_measurement_device_type 'CCD area detector'
_diffrn_measurement_method 'phi and omega scans'
_diffrn_radiation_monochromator graphite
_diffrn_radiation_source 'fine-focus sealed tube'
_diffrn_radiation_type MoK\a
_diffrn_radiation_wavelength 0.71073
_diffrn_reflns_av_R_equivalents 0.0573
_diffrn_reflns_av_sigmaI/netI 0.0842
_diffrn_reflns_limit_h_max 13
_diffrn_reflns_limit_h_min -16
_diffrn_reflns_limit_k_max 20
_diffrn_reflns_limit_k_min -21
_diffrn_reflns_limit_l_max 32
_diffrn_reflns_limit_l_min -18
_diffrn_reflns_number 30203
_diffrn_reflns_theta_full 25.52
_diffrn_reflns_theta_max 25.52
_diffrn_reflns_theta_min 1.36
_exptl_absorpt_coefficient_mu 0.206
_exptl_absorpt_correction_T_max 0.9777
_exptl_absorpt_correction_T_min 0.9523
_exptl_absorpt_correction_type multi-scan
_exptl_crystal_density_diffrn 1.200
_exptl_crystal_density_method 'not measured'
_exptl_crystal_F_000 2584
_exptl_crystal_size_max 0.24
_exptl_crystal_size_mid 0.17
_exptl_crystal_size_min 0.11
_refine_diff_density_max 0.693
_refine_diff_density_min -0.523
_refine_diff_density_rms 0.067
_refine_ls_extinction_method none
_refine_ls_goodness_of_fit_ref 1.040
_refine_ls_hydrogen_treatment constr
_refine_ls_matrix_type full
_refine_ls_number_parameters 724
_refine_ls_number_reflns 12384
_refine_ls_number_restraints 6
_refine_ls_restrained_S_all 1.051
_refine_ls_R_factor_all 0.1129
_refine_ls_R_factor_gt 0.0688
_refine_ls_shift/su_max 0.017
_refine_ls_shift/su_mean 0.002
_refine_ls_structure_factor_coef Fsqd
_refine_ls_weighting_details 'calc w=1/[\s^2^(Fo^2^)+(0.1277P)^2^+0.0000P] where P=(Fo^2^+2Fc^2^)/3'
_refine_ls_weighting_scheme calc
_refine_ls_wR_factor_gt 0.1936
_refine_ls_wR_factor_ref 0.2300
_reflns_number_gt 7596
_reflns_number_total 12384
_reflns_threshold_expression >2sigma(I)
_cod_data_source_file om400803q_si_003.cif
_cod_data_source_block 4
_cod_depositor_comments
;
The following automatic conversions were performed:

'_symmetry_cell_setting' value 'Monoclinic' changed to 'monoclinic'
according to /home/saulius/struct/CIF-dictionaries/cif_core.dic
dictionary named 'cif_core.dic' version 2.4.2 from 2011-04-26.

Automatic conversion script
Id: cif_fix_values 1891 2012-01-12 08:04:46Z andrius 
;
_cod_original_cell_volume 6728.2(11)
_cod_original_sg_symbol_H-M P2(1)/c
_cod_database_code 4081673

loop_
_symmetry_equiv_pos_as_xyz
'x, y, z'
'-x, y+1/2, -z+1/2'
'-x, -y, -z'
'x, -y-1/2, z-1/2'

loop_
_atom_site_label
_atom_site_type_symbol
_atom_site_fract_x
_atom_site_fract_y
_atom_site_fract_z
_atom_site_U_iso_or_equiv
_atom_site_adp_type
_atom_site_occupancy
_atom_site_symmetry_multiplicity
_atom_site_calc_flag
_atom_site_refinement_flags
Sc1 Sc 0.31854(5) 0.19518(3) 0.13327(2) 0.0313(2) Uani 1 1 d .
P2 P 0.29476(7) 0.18455(5) 0.02021(3) 0.0339(2) Uani 1 1 d .
N2 N 0.2174(2) 0.30067(15) 0.11573(11) 0.0382(7) Uani 1 1 d .
N5 N 0.4288(2) 0.28542(15) 0.16476(11) 0.0365(7) Uani 1 1 d .
N6 N 0.2583(2) 0.15218(15) 0.18370(10) 0.0364(7) Uani 1 1 d .
N4 N 0.4642(2) 0.12649(16) 0.15065(11) 0.0396(7) Uani 1 1 d .
C13 C 0.1814(3) 0.1831(2) -0.01973(13) 0.0377(8) Uani 1 1 d .
C36 C 0.2738(3) 0.04708(19) 0.05642(13) 0.0369(8) Uani 1 1 d .
C31 C 0.2747(3) 0.0025(2) 0.09799(14) 0.0402(9) Uani 1 1 d .
H31 H 0.2895 0.0233 0.1296 0.048 Uiso 1 1 calc R
C19 C 0.3878(3) 0.1740(2) -0.01975(12) 0.0368(8) Uani 1 1 d .
C30 C 0.1538(3) 0.3368(2) 0.14412(13) 0.0407(9) Uani 1 1 d .
C60 C 0.4192(3) 0.3284(2) 0.20448(13) 0.0409(9) Uani 1 1 d .
H60 H 0.3625 0.3242 0.2191 0.049 Uiso 1 1 calc R
C58 C 0.5722(3) 0.38778(19) 0.20418(14) 0.0424(9) Uani 1 1 d .
C56 C 0.5104(3) 0.2960(2) 0.14433(14) 0.0432(9) Uani 1 1 d .
H56 H 0.5191 0.2681 0.1162 0.052 Uiso 1 1 calc R
C37 C 0.2020(3) 0.13186(19) 0.21893(15) 0.0427(9) Uani 1 1 d .
C42 C 0.1120(3) 0.0946(2) 0.20689(17) 0.0514(11) Uani 1 1 d .
N8 N 0.6426(3) 0.43516(19) 0.22301(14) 0.0588(10) Uani 1 1 d .
N7 N 0.7099(3) -0.0014(2) 0.19684(17) 0.0753(12) Uani 1 1 d .
C59 C 0.4865(3) 0.3778(2) 0.22494(14) 0.0451(9) Uani 1 1 d .
H59 H 0.4752 0.4051 0.2530 0.054 Uiso 1 1 calc R
C26 C 0.0734(3) 0.3369(2) 0.21806(17) 0.0583(11) Uani 1 1 d .
H26 H 0.0640 0.3145 0.2482 0.070 Uiso 1 1 calc R
C57 C 0.5816(3) 0.3445(2) 0.16146(15) 0.0471(10) Uani 1 1 d .
H57 H 0.6362 0.3491 0.1451 0.056 Uiso 1 1 calc R
C1 C 0.1665(3) 0.3585(2) 0.01721(14) 0.0496(10) Uani 1 1 d .
C51 C 0.6306(3) 0.0405(2) 0.18161(18) 0.0536(11) Uani 1 1 d .
C25 C 0.1379(3) 0.3069(2) 0.18937(15) 0.0464(10) Uani 1 1 d .
H25 H 0.1722 0.2647 0.2009 0.056 Uiso 1 1 calc R
C49 C 0.5061(3) 0.0831(2) 0.11995(16) 0.0528(11) Uani 1 1 d .
H49 H 0.4785 0.0815 0.0868 0.063 Uiso 1 1 calc R
C35 C 0.2514(3) 0.0133(2) 0.00924(15) 0.0470(10) Uani 1 1 d .
H35 H 0.2505 0.0418 -0.0196 0.056 Uiso 1 1 calc R
C18 C 0.1708(3) 0.2078(2) -0.06852(14) 0.0534(11) Uani 1 1 d .
H18 H 0.2235 0.2277 -0.0819 0.064 Uiso 1 1 calc R
C20 C 0.4401(3) 0.1091(2) -0.02205(14) 0.0496(10) Uani 1 1 d .
H20 H 0.4258 0.0680 -0.0034 0.060 Uiso 1 1 calc R
C14 C 0.1025(3) 0.1547(2) -0.00005(17) 0.0548(11) Uani 1 1 d .
H14 H 0.1084 0.1391 0.0331 0.066 Uiso 1 1 calc R
C21 C 0.5138(3) 0.1051(3) -0.05216(16) 0.0570(11) Uani 1 1 d .
H21 H 0.5500 0.0619 -0.0528 0.068 Uiso 1 1 calc R
C29 C 0.1026(4) 0.4013(3) 0.12932(16) 0.0672(14) Uani 1 1 d .
H29 H 0.1118 0.4242 0.0993 0.081 Uiso 1 1 calc R
C24 C 0.4119(3) 0.2348(2) -0.04746(15) 0.0511(10) Uani 1 1 d .
H24 H 0.3798 0.2797 -0.0450 0.061 Uiso 1 1 calc R
C27 C 0.0223(3) 0.3997(3) 0.20271(19) 0.0642(13) Uani 1 1 d .
H27 H -0.0223 0.4199 0.2218 0.077 Uiso 1 1 calc R
C50 C 0.5861(3) 0.0407(2) 0.13280(19) 0.0653(13) Uani 1 1 d .
H50 H 0.6109 0.0118 0.1087 0.078 Uiso 1 1 calc R
C38 C 0.2295(3) 0.1496(2) 0.27109(15) 0.0519(11) Uani 1 1 d .
C32 C 0.2540(3) -0.0722(2) 0.09373(16) 0.0491(10) Uani 1 1 d .
H32 H 0.2548 -0.1010 0.1224 0.059 Uiso 1 1 calc R
C12 C 0.4231(4) 0.4060(3) 0.05079(19) 0.0705(14) Uani 1 1 d .
H12 H 0.4330 0.3679 0.0286 0.085 Uiso 1 1 calc R
C41 C 0.0562(4) 0.0801(2) 0.2451(2) 0.0733(15) Uani 1 1 d .
H41 H -0.0033 0.0571 0.2371 0.088 Uiso 1 1 calc R
C6 C 0.1928(4) 0.4028(2) -0.02171(16) 0.0659(13) Uani 1 1 d .
H6 H 0.2563 0.4183 -0.0218 0.079 Uiso 1 1 calc R
C16 C 0.0057(4) 0.1747(3) -0.0780(2) 0.0739(15) Uani 1 1 d .
H16 H -0.0538 0.1720 -0.0977 0.089 Uiso 1 1 calc R
C53 C 0.5092(3) 0.1267(2) 0.19732(15) 0.0570(11) Uani 1 1 d .
H53 H 0.4840 0.1572 0.2204 0.068 Uiso 1 1 calc R
C34 C 0.2308(3) -0.0613(2) 0.00553(17) 0.0546(11) Uani 1 1 d .
H34 H 0.2156 -0.0827 -0.0259 0.066 Uiso 1 1 calc R
C52 C 0.5889(3) 0.0861(3) 0.21402(17) 0.0647(13) Uani 1 1 d .
H52 H 0.6152 0.0891 0.2474 0.078 Uiso 1 1 calc R
C3 C 0.0030(4) 0.3565(3) -0.02194(18) 0.0752(15) Uani 1 1 d .
H3 H -0.0607 0.3415 -0.0219 0.090 Uiso 1 1 calc R
C43 C 0.3232(3) 0.1874(2) 0.28616(15) 0.0561(12) Uani 1 1 d .
H43 H 0.3532 0.1959 0.2557 0.067 Uiso 1 1 calc R
C33 C 0.2322(3) -0.1047(2) 0.04767(18) 0.0541(11) Uani 1 1 d .
H33 H 0.2187 -0.1552 0.0450 0.065 Uiso 1 1 calc R
C23 C 0.4827(3) 0.2291(3) -0.07838(17) 0.0643(13) Uani 1 1 d .
H23 H 0.4966 0.2694 -0.0979 0.077 Uiso 1 1 calc R
C2 C 0.0728(3) 0.3350(2) 0.01633(15) 0.0553(11) Uani 1 1 d .
H2 H 0.0561 0.3044 0.0417 0.066 Uiso 1 1 calc R
C17 C 0.0823(4) 0.2034(3) -0.09773(17) 0.0657(13) Uani 1 1 d .
H17 H 0.0756 0.2201 -0.1306 0.079 Uiso 1 1 calc R
C40 C 0.0848(4) 0.0980(3) 0.2942(2) 0.0792(17) Uani 1 1 d .
H40 H 0.0461 0.0860 0.3188 0.095 Uiso 1 1 calc R
C46 C 0.0775(3) 0.0778(3) 0.1539(2) 0.0690(14) Uani 1 1 d .
H46 H 0.1338 0.0816 0.1356 0.083 Uiso 1 1 calc R
C39 C 0.1697(4) 0.1334(3) 0.30644(19) 0.0690(14) Uani 1 1 d .
H39 H 0.1881 0.1470 0.3395 0.083 Uiso 1 1 calc R
C22 C 0.5331(3) 0.1639(3) -0.08053(17) 0.0640(13) Uani 1 1 d .
H22 H 0.5808 0.1601 -0.1016 0.077 Uiso 1 1 calc R
C28 C 0.0387(4) 0.4315(3) 0.15882(19) 0.0744(15) Uani 1 1 d .
H28 H 0.0059 0.4748 0.1484 0.089 Uiso 1 1 calc R
C7 C 0.3435(4) 0.4042(2) 0.07553(15) 0.0556(11) Uani 1 1 d .
C61 C 0.7311(4) 0.4429(3) 0.2004(2) 0.0825(16) Uani 1 1 d .
H61A H 0.7624 0.3955 0.2000 0.124 Uiso 1 1 calc R
H61B H 0.7730 0.4775 0.2195 0.124 Uiso 1 1 calc R
H61C H 0.7163 0.4608 0.1668 0.124 Uiso 1 1 calc R
C45 C 0.3109(4) 0.2632(3) 0.31014(17) 0.0714(14) Uani 1 1 d .
H45A H 0.2705 0.2940 0.2873 0.107 Uiso 1 1 calc R
H45B H 0.3729 0.2862 0.3180 0.107 Uiso 1 1 calc R
H45C H 0.2815 0.2568 0.3403 0.107 Uiso 1 1 calc R
C11 C 0.4900(4) 0.4637(3) 0.0581(2) 0.0869(17) Uani 1 1 d .
H11 H 0.5443 0.4642 0.0413 0.104 Uiso 1 1 calc R
C10 C 0.4744(6) 0.5191(3) 0.0902(2) 0.106(2) Uani 1 1 d .
H10 H 0.5171 0.5588 0.0944 0.128 Uiso 1 1 calc R
C44 C 0.3917(4) 0.1384(3) 0.32040(19) 0.0810(16) Uani 1 1 d .
H44A H 0.3658 0.1308 0.3514 0.122 Uiso 1 1 calc R
H44B H 0.4534 0.1622 0.3268 0.122 Uiso 1 1 calc R
H44C H 0.3989 0.0913 0.3045 0.122 Uiso 1 1 calc R
C62 C 0.6383(4) 0.4702(3) 0.27082(18) 0.0825(16) Uani 1 1 d .
H62A H 0.5787 0.4968 0.2702 0.124 Uiso 1 1 calc R
H62B H 0.6913 0.5041 0.2776 0.124 Uiso 1 1 calc R
H62C H 0.6421 0.4330 0.2965 0.124 Uiso 1 1 calc R
C4 C 0.0285(5) 0.4001(3) -0.0600(2) 0.0869(18) Uani 1 1 d .
H4 H -0.0182 0.4141 -0.0859 0.104 Uiso 1 1 calc R
C5 C 0.1218(5) 0.4232(3) -0.06036(19) 0.0849(18) Uani 1 1 d .
H5 H 0.1380 0.4526 -0.0865 0.102 Uiso 1 1 calc R
C54 C 0.7537(4) -0.0452(3) 0.1602(3) 0.101(2) Uani 1 1 d .
H54A H 0.7081 -0.0813 0.1455 0.151 Uiso 1 1 calc R
H54B H 0.8098 -0.0702 0.1764 0.151 Uiso 1 1 calc R
H54C H 0.7720 -0.0131 0.1346 0.151 Uiso 1 1 calc R
C15 C 0.0144(3) 0.1494(3) -0.0296(2) 0.0724(14) Uani 1 1 d .
H15 H -0.0385 0.1289 -0.0167 0.087 Uiso 1 1 calc R
C55 C 0.7538(4) -0.0001(3) 0.2474(2) 0.0973(19) Uani 1 1 d .
H55A H 0.7876 0.0460 0.2539 0.146 Uiso 1 1 calc R
H55B H 0.7984 -0.0407 0.2531 0.146 Uiso 1 1 calc R
H55C H 0.7050 -0.0047 0.2694 0.146 Uiso 1 1 calc R
C9 C 0.3983(6) 0.5173(3) 0.1159(2) 0.111(3) Uani 1 1 d .
H9 H 0.3904 0.5549 0.1387 0.133 Uiso 1 1 calc R
C8 C 0.3311(5) 0.4604(3) 0.10905(18) 0.0885(19) Uani 1 1 d .
H8 H 0.2781 0.4601 0.1269 0.106 Uiso 1 1 calc R
C47 C 0.0371(5) -0.0001(4) 0.1447(3) 0.135(3) Uani 1 1 d .
H47A H 0.0844 -0.0359 0.1579 0.202 Uiso 1 1 calc R
H47B H 0.0212 -0.0079 0.1094 0.202 Uiso 1 1 calc R
H47C H -0.0199 -0.0056 0.1610 0.202 Uiso 1 1 calc R
C48 C 0.0048(4) 0.1359(4) 0.1313(2) 0.101(2) Uani 1 1 d .
H48A H -0.0497 0.1367 0.1498 0.151 Uiso 1 1 calc R
H48B H -0.0162 0.1235 0.0970 0.151 Uiso 1 1 calc R
H48C H 0.0348 0.1840 0.1329 0.151 Uiso 1 1 calc R
N1 N 0.3205(2) 0.26085(15) 0.04899(10) 0.0364(7) Uani 1 1 d .
N3 N 0.2954(2) 0.12338(15) 0.06306(10) 0.0343(7) Uani 1 1 d .
P1 P 0.25808(8) 0.32791(5) 0.06617(3) 0.0402(3) Uani 1 1 d .
C68 C 0.7076(4) 0.2459(3) 0.2797(2) 0.0876(16) Uiso 1 1 d D
H68 H 0.6757 0.2642 0.2499 0.105 Uiso 1 1 calc R
C67 C 0.6604(4) 0.2433(3) 0.3204(2) 0.0872(16) Uiso 1 1 d D
H67 H 0.5968 0.2594 0.3181 0.105 Uiso 1 1 calc R
C64 C 0.8463(5) 0.1974(4) 0.3256(2) 0.107(2) Uiso 1 1 d D
H64 H 0.9102 0.1817 0.3284 0.128 Uiso 1 1 calc R
C63 C 0.8012(5) 0.2225(3) 0.2811(2) 0.0957(18) Uiso 1 1 d D
C75 C 0.6697(6) 0.2717(4) 0.0364(3) 0.116(2) Uiso 1 1 d .
H75 H 0.6150 0.2430 0.0272 0.139 Uiso 1 1 calc R
C66 C 0.7044(5) 0.2175(4) 0.3643(3) 0.117(2) Uiso 1 1 d D
H66 H 0.6721 0.2150 0.3925 0.140 Uiso 1 1 calc R
C71 C 0.8150(6) 0.2990(4) 0.0901(3) 0.124(2) Uiso 1 1 d .
H71 H 0.8611 0.2877 0.1170 0.148 Uiso 1 1 calc R
C65 C 0.7964(6) 0.1957(4) 0.3659(3) 0.130(3) Uiso 1 1 d D
H65 H 0.8278 0.1784 0.3961 0.156 Uiso 1 1 calc R
C70 C 0.7305(6) 0.2508(5) 0.0727(3) 0.131(3) Uiso 1 1 d .
C72 C 0.8162(6) 0.3590(5) 0.0630(3) 0.129(3) Uiso 1 1 d .
H72 H 0.8669 0.3915 0.0723 0.154 Uiso 1 1 calc R
C73 C 0.7490(7) 0.3819(6) 0.0204(3) 0.157(3) Uiso 1 1 d .
H73 H 0.7524 0.4251 0.0018 0.188 Uiso 1 1 calc R
C69 C 0.8489(8) 0.2212(6) 0.2349(4) 0.180(4) Uiso 1 1 d .
H69A H 0.8565 0.1707 0.2247 0.271 Uiso 1 1 calc R
H69B H 0.9111 0.2444 0.2413 0.271 Uiso 1 1 calc R
H69C H 0.8100 0.2478 0.2089 0.271 Uiso 1 1 calc R
C76 C 0.7315(9) 0.1953(7) 0.1033(4) 0.212(5) Uiso 1 1 d .
H76A H 0.6666 0.1787 0.1049 0.317 Uiso 1 1 calc R
H76B H 0.7597 0.2106 0.1360 0.317 Uiso 1 1 calc R
H76C H 0.7688 0.1555 0.0918 0.317 Uiso 1 1 calc R
C74 C 0.6818(8) 0.3298(6) 0.0128(4) 0.171(4) Uiso 1 1 d .
H74 H 0.6360 0.3380 -0.0147 0.205 Uiso 1 1 calc R

loop_
_atom_site_aniso_label
_atom_site_aniso_U_11
_atom_site_aniso_U_22
_atom_site_aniso_U_33
_atom_site_aniso_U_23
_atom_site_aniso_U_13
_atom_site_aniso_U_12
Sc1 0.0335(4) 0.0291(4) 0.0308(4) -0.0009(3) 0.0023(3) 0.0006(3)
P2 0.0336(5) 0.0365(5) 0.0311(5) -0.0025(4) 0.0022(4) -0.0010(4)
N2 0.0459(18) 0.0322(16) 0.0357(17) -0.0003(13) 0.0007(14) 0.0080(14)
N5 0.0362(17) 0.0340(16) 0.0380(17) 0.0003(13) -0.0003(13) -0.0012(14)
N6 0.0383(17) 0.0329(16) 0.0385(17) 0.0001(13) 0.0062(13) 0.0036(14)
N4 0.0385(17) 0.0364(16) 0.0431(18) -0.0034(14) 0.0021(14) 0.0022(14)
C13 0.035(2) 0.040(2) 0.037(2) -0.0045(16) 0.0014(16) 0.0009(16)
C36 0.034(2) 0.0325(19) 0.044(2) -0.0037(16) 0.0027(16) -0.0006(16)
C31 0.036(2) 0.039(2) 0.047(2) -0.0019(17) 0.0061(16) -0.0014(17)
C19 0.034(2) 0.047(2) 0.0291(19) 0.0003(16) 0.0012(15) -0.0004(17)
C30 0.042(2) 0.036(2) 0.040(2) -0.0117(17) -0.0075(17) 0.0084(17)
C60 0.042(2) 0.040(2) 0.040(2) -0.0084(17) 0.0048(17) -0.0026(18)
C58 0.047(2) 0.0318(19) 0.046(2) -0.0029(17) -0.0024(18) -0.0024(18)
C56 0.047(2) 0.041(2) 0.042(2) -0.0108(17) 0.0064(18) -0.0024(18)
C37 0.047(2) 0.0276(19) 0.057(2) 0.0053(17) 0.0206(19) 0.0096(17)
C42 0.045(2) 0.037(2) 0.076(3) 0.001(2) 0.023(2) -0.0001(19)
N8 0.062(2) 0.050(2) 0.062(2) -0.0106(17) -0.0015(18) -0.0159(19)
N7 0.052(2) 0.057(2) 0.112(4) 0.000(2) -0.010(2) 0.019(2)
C59 0.053(2) 0.044(2) 0.039(2) -0.0081(17) 0.0040(18) 0.0013(19)
C26 0.057(3) 0.056(3) 0.065(3) -0.009(2) 0.019(2) 0.000(2)
C57 0.042(2) 0.047(2) 0.053(2) -0.0016(19) 0.0108(18) -0.0090(19)
C1 0.075(3) 0.036(2) 0.036(2) -0.0033(17) -0.003(2) 0.009(2)
C51 0.038(2) 0.039(2) 0.082(3) 0.001(2) -0.003(2) 0.0054(19)
C25 0.049(2) 0.037(2) 0.054(3) -0.0001(18) 0.0134(19) 0.0095(18)
C49 0.045(2) 0.058(3) 0.053(3) -0.018(2) -0.0046(19) 0.009(2)
C35 0.046(2) 0.042(2) 0.051(2) -0.0099(18) 0.0016(18) -0.0052(19)
C18 0.051(3) 0.073(3) 0.035(2) -0.005(2) -0.0014(18) 0.000(2)
C20 0.048(2) 0.056(3) 0.046(2) -0.0080(19) 0.0086(18) 0.001(2)
C14 0.038(2) 0.060(3) 0.065(3) 0.011(2) 0.001(2) -0.003(2)
C21 0.050(3) 0.062(3) 0.061(3) -0.005(2) 0.013(2) 0.013(2)
C29 0.095(4) 0.064(3) 0.038(2) -0.003(2) -0.009(2) 0.036(3)
C24 0.043(2) 0.060(3) 0.052(3) 0.011(2) 0.0094(19) 0.007(2)
C27 0.048(3) 0.072(3) 0.072(3) -0.031(3) 0.001(2) 0.018(2)
C50 0.047(3) 0.060(3) 0.085(4) -0.029(2) -0.005(2) 0.019(2)
C38 0.073(3) 0.041(2) 0.047(2) 0.0121(18) 0.028(2) 0.018(2)
C32 0.045(2) 0.037(2) 0.066(3) 0.0084(19) 0.011(2) 0.0021(18)
C12 0.079(4) 0.047(3) 0.084(4) 0.000(2) 0.004(3) -0.021(3)
C41 0.058(3) 0.047(3) 0.121(5) 0.019(3) 0.035(3) 0.002(2)
C6 0.092(4) 0.050(3) 0.048(3) 0.010(2) -0.018(2) -0.003(3)
C16 0.052(3) 0.076(3) 0.085(4) -0.008(3) -0.026(3) -0.003(3)
C53 0.058(3) 0.068(3) 0.044(2) 0.001(2) 0.003(2) 0.027(2)
C34 0.049(3) 0.049(2) 0.064(3) -0.016(2) -0.001(2) -0.004(2)
C52 0.062(3) 0.075(3) 0.052(3) 0.010(2) -0.012(2) 0.019(3)
C3 0.070(3) 0.096(4) 0.056(3) -0.009(3) -0.013(2) 0.019(3)
C43 0.073(3) 0.060(3) 0.036(2) -0.0014(19) 0.010(2) 0.012(2)
C33 0.046(2) 0.036(2) 0.080(3) -0.009(2) 0.007(2) -0.0060(19)
C23 0.052(3) 0.078(3) 0.065(3) 0.028(2) 0.016(2) 0.009(3)
C2 0.064(3) 0.061(3) 0.040(2) 0.002(2) 0.000(2) 0.016(2)
C17 0.062(3) 0.087(4) 0.043(3) -0.007(2) -0.012(2) 0.003(3)
C40 0.089(4) 0.067(3) 0.092(4) 0.029(3) 0.055(3) 0.017(3)
C46 0.038(2) 0.068(3) 0.104(4) -0.019(3) 0.020(2) -0.008(2)
C39 0.089(4) 0.059(3) 0.066(3) 0.023(2) 0.037(3) 0.021(3)
C22 0.053(3) 0.087(4) 0.054(3) 0.008(2) 0.015(2) 0.013(3)
C28 0.084(4) 0.070(3) 0.063(3) -0.020(3) -0.013(3) 0.047(3)
C7 0.085(3) 0.034(2) 0.044(2) 0.0105(18) -0.008(2) -0.011(2)
C61 0.056(3) 0.068(3) 0.123(5) -0.027(3) 0.011(3) -0.031(3)
C45 0.107(4) 0.063(3) 0.047(3) -0.005(2) 0.019(3) 0.009(3)
C11 0.094(4) 0.074(4) 0.089(4) 0.009(3) -0.001(3) -0.036(3)
C10 0.174(7) 0.074(4) 0.063(4) 0.010(3) -0.018(4) -0.060(4)
C44 0.100(4) 0.069(3) 0.069(3) 0.002(3) -0.010(3) 0.022(3)
C62 0.111(4) 0.070(3) 0.064(3) -0.023(3) -0.003(3) -0.035(3)
C4 0.111(5) 0.083(4) 0.056(3) 0.011(3) -0.030(3) 0.019(4)
C5 0.125(5) 0.066(3) 0.054(3) 0.017(2) -0.023(3) -0.002(3)
C54 0.058(3) 0.070(4) 0.173(6) 0.001(4) 0.006(4) 0.031(3)
C15 0.037(3) 0.076(3) 0.102(4) 0.015(3) 0.001(2) -0.009(2)
C55 0.071(4) 0.097(4) 0.113(5) 0.023(4) -0.031(3) 0.024(3)
C9 0.198(8) 0.068(4) 0.067(4) -0.023(3) 0.017(4) -0.054(5)
C8 0.154(6) 0.056(3) 0.058(3) -0.017(2) 0.021(3) -0.036(3)
C47 0.101(5) 0.099(5) 0.212(8) -0.070(5) 0.051(5) -0.051(4)
C48 0.080(4) 0.136(5) 0.084(4) -0.026(4) -0.003(3) 0.020(4)
N1 0.0415(18) 0.0348(16) 0.0320(16) 0.0002(12) 0.0004(13) -0.0030(14)
N3 0.0350(16) 0.0325(15) 0.0348(16) -0.0025(12) 0.0019(12) -0.0030(13)
P1 0.0536(6) 0.0314(5) 0.0337(5) 0.0007(4) -0.0024(4) 0.0008(4)

loop_
_atom_type_symbol
_atom_type_description
_atom_type_scat_dispersion_real
_atom_type_scat_dispersion_imag
_atom_type_scat_source
C C 0.0033 0.0016 'International Tables Vol C Tables 4.2.6.8 and 6.1.1.4'
H H 0.0000 0.0000 'International Tables Vol C Tables 4.2.6.8 and 6.1.1.4'
N N 0.0061 0.0033 'International Tables Vol C Tables 4.2.6.8 and 6.1.1.4'
P P 0.1023 0.0942 'International Tables Vol C Tables 4.2.6.8 and 6.1.1.4'
Sc Sc 0.2519 0.3716 'International Tables Vol C Tables 4.2.6.8 and 6.1.1.4'

loop_
_geom_angle_atom_site_label_1
_geom_angle_atom_site_label_2
_geom_angle_atom_site_label_3
_geom_angle
N6 Sc1 N3 109.89(12)
N6 Sc1 N5 111.36(12)
N3 Sc1 N5 135.93(10)
N6 Sc1 N4 95.33(12)
N3 Sc1 N4 84.23(10)
N5 Sc1 N4 77.25(10)
N6 Sc1 N2 99.62(12)
N3 Sc1 N2 105.50(10)
N5 Sc1 N2 82.26(10)
N4 Sc1 N2 157.96(11)
N6 Sc1 N1 153.82(12)
N3 Sc1 N1 62.78(9)
N5 Sc1 N1 85.55(10)
N4 Sc1 N1 108.20(10)
N2 Sc1 N1 61.74(10)
N3 P2 N1 105.19(15)
N3 P2 C19 114.89(16)
N1 P2 C19 104.23(16)
N3 P2 C13 110.38(16)
N1 P2 C13 115.56(16)
C19 P2 C13 106.72(16)
C30 N2 P1 129.1(2)
C30 N2 Sc1 131.5(2)
P1 N2 Sc1 98.51(14)
C56 N5 C60 114.8(3)
C56 N5 Sc1 120.6(2)
C60 N5 Sc1 124.6(2)
C37 N6 Sc1 168.8(3)
C49 N4 C53 113.4(3)
C49 N4 Sc1 128.0(3)
C53 N4 Sc1 118.4(2)
C18 C13 C14 119.3(4)
C18 C13 P2 123.3(3)
C14 C13 P2 117.5(3)
C31 C36 C35 117.5(3)
C31 C36 N3 118.9(3)
C35 C36 N3 123.6(3)
C36 C31 C32 121.4(4)
C20 C19 C24 118.5(3)
C20 C19 P2 122.7(3)
C24 C19 P2 118.6(3)
C25 C30 C29 116.5(4)
C25 C30 N2 118.9(3)
C29 C30 N2 124.5(4)
N5 C60 C59 124.7(4)
N8 C58 C59 123.5(4)
N8 C58 C57 121.2(4)
C59 C58 C57 115.3(3)
N5 C56 C57 125.2(3)
N6 C37 C42 122.6(4)
N6 C37 C38 120.9(4)
C42 C37 C38 116.5(3)
C41 C42 C37 118.6(4)
C41 C42 C46 122.0(4)
C37 C42 C46 119.2(4)
C58 N8 C62 120.2(4)
C58 N8 C61 121.4(4)
C62 N8 C61 117.7(4)
C51 N7 C55 121.2(4)
C51 N7 C54 119.3(4)
C55 N7 C54 119.4(4)
C60 C59 C58 120.4(3)
C25 C26 C27 120.6(4)
C56 C57 C58 119.6(4)
C2 C1 C6 120.0(4)
C2 C1 P1 120.4(3)
C6 C1 P1 119.5(4)
N7 C51 C52 122.1(4)
N7 C51 C50 122.8(4)
C52 C51 C50 115.2(4)
C26 C25 C30 122.3(4)
N4 C49 C50 125.7(4)
C34 C35 C36 120.5(4)
C13 C18 C17 120.5(4)
C19 C20 C21 120.2(4)
C13 C14 C15 120.1(4)
C22 C21 C20 120.2(4)
C28 C29 C30 120.5(4)
C23 C24 C19 120.4(4)
C28 C27 C26 118.2(4)
C49 C50 C51 120.0(4)
C39 C38 C37 121.0(5)
C39 C38 C43 119.8(4)
C37 C38 C43 119.1(3)
C33 C32 C31 120.9(4)
C7 C12 C11 121.3(5)
C40 C41 C42 123.1(5)
C5 C6 C1 118.7(5)
C17 C16 C15 121.1(4)
N4 C53 C52 125.5(4)
C35 C34 C33 120.9(4)
C53 C52 C51 120.2(4)
C4 C3 C2 119.5(5)
C38 C43 C44 111.4(4)
C38 C43 C45 112.6(4)
C44 C43 C45 110.8(4)
C32 C33 C34 118.9(4)
C24 C23 C22 120.0(4)
C1 C2 C3 120.6(4)
C16 C17 C18 119.5(4)
C39 C40 C41 119.3(5)
C42 C46 C47 114.6(5)
C42 C46 C48 111.4(4)
C47 C46 C48 110.5(5)
C40 C39 C38 121.4(5)
C21 C22 C23 120.4(4)
C27 C28 C29 121.8(4)
C12 C7 C8 118.5(5)
C12 C7 P1 120.7(3)
C8 C7 P1 120.8(4)
C10 C11 C12 118.8(6)
C9 C10 C11 120.9(6)
C5 C4 C3 120.9(5)
C4 C5 C6 120.3(5)
C16 C15 C14 119.5(4)
C10 C9 C8 121.1(6)
C7 C8 C9 119.4(6)
P1 N1 P2 134.1(2)
P1 N1 Sc1 91.52(12)
P2 N1 Sc1 90.40(12)
C36 N3 P2 126.7(2)
C36 N3 Sc1 131.5(2)
P2 N3 Sc1 101.33(13)
N1 P1 N2 105.97(15)
N1 P1 C1 112.53(16)
N2 P1 C1 114.37(19)
N1 P1 C7 103.9(2)
N2 P1 C7 114.38(18)
C1 P1 C7 105.35(19)
C67 C68 C63 121.9(6)
C68 C67 C66 120.7(7)
C65 C64 C63 118.9(7)
C64 C63 C68 117.5(6)
C64 C63 C69 121.8(7)
C68 C63 C69 120.6(7)
C74 C75 C70 121.4(10)
C65 C66 C67 117.4(8)
C72 C71 C70 111.6(8)
C66 C65 C64 123.5(8)
C75 C70 C76 132.2(11)
C75 C70 C71 119.8(9)
C76 C70 C71 107.6(10)
C71 C72 C73 128.8(9)
C74 C73 C72 107.4(10)
C75 C74 C73 130.8(12)

loop_
_geom_bond_atom_site_label_1
_geom_bond_atom_site_label_2
_geom_bond_distance
Sc1 N6 1.853(3)
Sc1 N3 2.282(3)
Sc1 N5 2.326(3)
Sc1 N4 2.379(3)
Sc1 N2 2.380(3)
Sc1 N1 2.564(3)
P2 N3 1.595(3)
P2 N1 1.597(3)
P2 C19 1.797(4)
P2 C13 1.802(4)
N2 C30 1.402(4)
N2 P1 1.592(3)
N5 C56 1.339(5)
N5 C60 1.341(4)
N6 C37 1.356(4)
N4 C49 1.325(5)
N4 C53 1.335(5)
C13 C18 1.379(5)
C13 C14 1.379(5)
C36 C31 1.377(5)
C36 C35 1.409(5)
C36 N3 1.413(4)
C31 C32 1.378(5)
C19 C20 1.384(5)
C19 C24 1.390(5)
C30 C25 1.376(5)
C30 C29 1.396(5)
C60 C59 1.361(5)
C58 N8 1.353(5)
C58 C59 1.395(5)
C58 C57 1.409(5)
C56 C57 1.361(5)
C37 C42 1.427(6)
C37 C38 1.446(6)
C42 C41 1.391(6)
C42 C46 1.480(6)
N8 C62 1.442(5)
N8 C61 1.449(6)
N7 C51 1.362(5)
N7 C55 1.425(6)
N7 C54 1.456(7)
C26 C25 1.369(5)
C26 C27 1.374(6)
C1 C2 1.373(6)
C1 C6 1.402(6)
C1 P1 1.808(4)
C51 C52 1.379(6)
C51 C50 1.384(6)
C49 C50 1.364(6)
C35 C34 1.376(5)
C18 C17 1.384(6)
C20 C21 1.389(6)
C14 C15 1.384(6)
C21 C22 1.352(6)
C29 C28 1.378(6)
C24 C23 1.374(6)
C27 C28 1.358(7)
C38 C39 1.373(6)
C38 C43 1.487(6)
C32 C33 1.372(6)
C12 C7 1.366(7)
C12 C11 1.396(6)
C41 C40 1.372(7)
C6 C5 1.396(7)
C16 C17 1.355(7)
C16 C15 1.375(7)
C53 C52 1.361(6)
C34 C33 1.377(6)
C3 C4 1.374(8)
C3 C2 1.385(6)
C43 C44 1.526(6)
C43 C45 1.528(6)
C23 C22 1.374(6)
C40 C39 1.351(7)
C46 C47 1.522(7)
C46 C48 1.531(7)
C7 C8 1.382(6)
C7 P1 1.816(4)
C11 C10 1.354(8)
C10 C9 1.339(9)
C4 C5 1.369(8)
C9 C8 1.387(8)
N1 P1 1.591(3)
C68 C67 1.346(7)
C68 C63 1.370(7)
C67 C66 1.348(8)
C64 C65 1.360(8)
C64 C63 1.363(8)
C63 C69 1.481(10)
C75 C74 1.246(11)
C75 C70 1.271(10)
C66 C65 1.340(9)
C71 C72 1.305(9)
C71 C70 1.494(10)
C70 C76 1.295(12)
C72 C73 1.450(11)
C73 C74 1.325(12)
